data_1554688
loop_
_publ_author_name
'Huang, Lili'
'Wen, Xue'
'Liu, Jianwei'
'Chen, Mingxing'
'Ma, Zhiyong'
'Jia, Xinru'

_publ_section_title
;
 An AIE molecule featuring changeable triplet emission between
 phosphorescence and delayed fluorescence by an external force
;
_journal_issue 10
_journal_name_full 'Materials Chemistry Frontiers'
_journal_page_first 2151
_journal_paper_doi 10.1039/C9QM00509A
_journal_volume 3
_journal_year 2019
_chemical_formula_moiety 'C37 H23 N O2 S'
_chemical_formula_sum 'C37 H23 N O2 S'
_chemical_formula_weight 545.62
_space_group_crystal_system triclinic
_space_group_IT_number 2
_space_group_name_Hall '-P 1'
_space_group_name_H-M_alt 'P -1'
_atom_sites_solution_hydrogens geom
_atom_sites_solution_primary dual
_audit_creation_date 2018-11-28
_audit_creation_method
;
Olex2 1.2
(compiled 2016.09.09 svn.r3337 for OlexSys, GUI svn.r5227)
;
_audit_update_record
;
2019-03-13 deposited with the CCDC.	2019-08-22 downloaded from the CCDC.
;
_cell_angle_alpha 111.039(2)
_cell_angle_beta 90.487(2)
_cell_angle_gamma 95.955(2)
_cell_formula_units_Z 2
_cell_length_a 8.9754(4)
_cell_length_b 11.9049(6)
_cell_length_c 13.8094(7)
_cell_measurement_reflns_used 9855
_cell_measurement_temperature 98(2)
_cell_measurement_theta_max 27.526
_cell_measurement_theta_min 2.833
_cell_volume 1368.09(12)
_computing_cell_refinement 'SAINT V8.38A (?, 2016)'
_computing_data_reduction 'SAINT V8.38A (?, 2016)'
_computing_molecular_graphics 'Olex2 (Dolomanov et al., 2009)'
_computing_publication_material 'Olex2 (Dolomanov et al., 2009)'
_computing_structure_refinement 'ShelXL (Sheldrick, 2015)'
_computing_structure_solution 'ShelXT (Sheldrick, 2015)'
_diffrn_ambient_temperature 98.07
_diffrn_measured_fraction_theta_full 0.972
_diffrn_measured_fraction_theta_max 0.951
_diffrn_measurement_device_type 'CCD area detector'
_diffrn_measurement_method 'phi and omega scans'
_diffrn_radiation_type MoK\a
_diffrn_radiation_wavelength 0.71076
_diffrn_reflns_av_R_equivalents 0.0410
_diffrn_reflns_av_unetI/netI 0.0331
_diffrn_reflns_Laue_measured_fraction_full 0.972
_diffrn_reflns_Laue_measured_fraction_max 0.951
_diffrn_reflns_limit_h_max 11
_diffrn_reflns_limit_h_min -11
_diffrn_reflns_limit_k_max 15
_diffrn_reflns_limit_k_min -15
_diffrn_reflns_limit_l_max 17
_diffrn_reflns_limit_l_min -17
_diffrn_reflns_number 37658
_diffrn_reflns_point_group_measured_fraction_full 0.972
_diffrn_reflns_point_group_measured_fraction_max 0.951
_diffrn_reflns_theta_full 25.243
_diffrn_reflns_theta_max 27.539
_diffrn_reflns_theta_min 2.714
_exptl_absorpt_coefficient_mu 0.154
_exptl_crystal_colour colorless
_exptl_crystal_density_diffrn 1.325
_exptl_crystal_description block
_exptl_crystal_F_000 568
_refine_diff_density_max 0.332
_refine_diff_density_min -0.574
_refine_diff_density_rms 0.049
_refine_ls_extinction_method none
_refine_ls_goodness_of_fit_ref 1.324
_refine_ls_hydrogen_treatment constr
_refine_ls_matrix_type full
_refine_ls_number_parameters 370
_refine_ls_number_reflns 6007
_refine_ls_number_restraints 0
_refine_ls_restrained_S_all 1.324
_refine_ls_R_factor_all 0.1058
_refine_ls_R_factor_gt 0.0849
_refine_ls_shift/su_max 0.000
_refine_ls_shift/su_mean 0.000
_refine_ls_structure_factor_coef Fsqd
_refine_ls_weighting_details 'w=1/[\s^2^(Fo^2^)+1.9564P] where P=(Fo^2^+2Fc^2^)/3'
_refine_ls_weighting_scheme calc
_refine_ls_wR_factor_gt 0.1496
_refine_ls_wR_factor_ref 0.1566
_reflns_Friedel_coverage 0.000
_reflns_number_gt 4733
_reflns_number_total 6007
_reflns_threshold_expression 'I > 2\s(I)'
_cod_data_source_file c9qm00509a2.cif
_cod_data_source_block mo_las1121_0m
_cod_database_code 1554688
_shelx_space_group_comment
;
The symmetry employed for this shelxl refinement is uniquely defined
by the following loop, which should always be used as a source of
symmetry information in preference to the above space-group names.
They are only intended as comments.
;
_olex2_refinement_description
;
1. Fixed Uiso
 At 1.2 times of:
  All C(H) groups
2.a Aromatic/amide H refined with riding coordinates:
 C00A(H00A), C00D(H00D), C00E(H00E), C00I(H00I), C00J(H00J), C00K(H00K),
 C00L(H00L), C00M(H00M), C00N(H00N), C00Q(H00Q), C00R(H00R), C00U(H00U),
 C00V(H00V), C00W(H00W), C00X(H00X), C00Y(H00Y), C00Z(H00Z), C010(H010),
 C011(H011), C012(H012), C013(H013), C014(H014), C015(H015)
;
_shelx_shelxl_version_number 2014/7
_olex2_submission_special_instructions 'No special instructions were received'

loop_
_space_group_symop_operation_xyz
'x, y, z'
'-x, -y, -z'

loop_
_atom_site_label
_atom_site_type_symbol
_atom_site_fract_x
_atom_site_fract_y
_atom_site_fract_z
_atom_site_U_iso_or_equiv
_atom_site_adp_type
_atom_site_occupancy
_atom_site_site_symmetry_order
_atom_site_calc_flag
_atom_site_refinement_flags_posn
S001 S 1.08854(13) 0.43437(11) 0.75110(8) 0.0640(3) Uani 1 1 d .
O002 O -0.1655(2) 0.1925(2) 0.17860(16) 0.0382(5) Uani 1 1 d .
N003 N 0.8240(3) 0.2723(2) 0.76178(19) 0.0352(6) Uani 1 1 d .
O004 O 0.4947(3) 0.0636(3) 0.31130(18) 0.0596(8) Uani 1 1 d .
C005 C 0.8293(3) 0.3920(3) 0.8384(2) 0.0346(7) Uani 1 1 d .
C006 C -0.3366(3) 0.3220(3) 0.2603(2) 0.0336(7) Uani 1 1 d .
C007 C 0.9476(4) 0.4766(3) 0.8407(2) 0.0398(8) Uani 1 1 d .
C008 C 0.3053(3) 0.1834(3) 0.3889(2) 0.0329(7) Uani 1 1 d .
C009 C 0.0306(3) 0.2695(3) 0.3716(2) 0.0347(7) Uani 1 1 d .
C00A C 0.2039(3) 0.2007(3) 0.4668(2) 0.0375(7) Uani 1 1 d .
H00A H 0.2280 0.1836 0.5269 0.045 Uiso 1 1 calc R
C00B C -0.2014(3) 0.2786(3) 0.2709(2) 0.0327(7) Uani 1 1 d .
C00C C 0.7308(3) 0.2393(3) 0.6715(2) 0.0302(6) Uani 1 1 d .
C00D C 0.0680(3) 0.2425(3) 0.4580(2) 0.0377(7) Uani 1 1 d .
H00D H -0.0006 0.2529 0.5117 0.045 Uiso 1 1 calc R
C00E C -0.3898(4) 0.4086(3) 0.3457(3) 0.0410(8) Uani 1 1 d .
H00E H -0.4811 0.4403 0.3404 0.049 Uiso 1 1 calc R
C00F C 0.5423(3) 0.1705(3) 0.4907(2) 0.0320(7) Uani 1 1 d .
C00G C -0.1144(3) 0.3159(3) 0.3632(2) 0.0341(7) Uani 1 1 d .
C00H C 0.9610(4) 0.2196(3) 0.7576(2) 0.0376(7) Uani 1 1 d .
C00I C 0.1328(3) 0.2517(3) 0.2934(2) 0.0410(8) Uani 1 1 d .
H00I H 0.1096 0.2700 0.2339 0.049 Uiso 1 1 calc R
C00J C 0.2670(3) 0.2078(3) 0.3013(2) 0.0394(8) Uani 1 1 d .
H00J H 0.3338 0.1942 0.2463 0.047 Uiso 1 1 calc R
C00K C 0.6552(3) 0.1016(3) 0.4982(2) 0.0369(7) Uani 1 1 d .
H00K H 0.6694 0.0306 0.4408 0.044 Uiso 1 1 calc R
C00L C 0.7463(3) 0.1337(3) 0.5864(2) 0.0351(7) Uani 1 1 d .
H00L H 0.8207 0.0838 0.5897 0.042 Uiso 1 1 calc R
C00M C 0.5275(3) 0.2752(3) 0.5750(2) 0.0359(7) Uani 1 1 d .
H00M H 0.4519 0.3241 0.5717 0.043 Uiso 1 1 calc R
C00N C -0.1731(4) 0.4016(3) 0.4477(2) 0.0411(8) Uani 1 1 d .
H00N H -0.1200 0.4293 0.5134 0.049 Uiso 1 1 calc R
C00O C -0.3884(3) 0.2589(3) 0.1528(2) 0.0363(7) Uani 1 1 d .
C00P C 0.4516(4) 0.1335(3) 0.3917(2) 0.0373(7) Uani 1 1 d .
C00Q C -0.3067(4) 0.4479(3) 0.4391(3) 0.0446(8) Uani 1 1 d .
H00Q H -0.3414 0.5074 0.4983 0.053 Uiso 1 1 calc R
C00R C 0.6201(3) 0.3102(3) 0.6638(2) 0.0363(7) Uani 1 1 d .
H00R H 0.6083 0.3830 0.7200 0.044 Uiso 1 1 calc R
C00S C -0.2820(4) 0.1820(3) 0.1075(2) 0.0376(7) Uani 1 1 d .
C00T C 1.0933(4) 0.2865(4) 0.7508(2) 0.0463(9) Uani 1 1 d .
C00U C 0.7223(4) 0.4220(4) 0.9121(3) 0.0516(9) Uani 1 1 d .
H00U H 0.6432 0.3629 0.9129 0.062 Uiso 1 1 calc R
C00V C 0.9559(5) 0.5940(3) 0.9153(3) 0.0543(10) Uani 1 1 d .
H00V H 1.0370 0.6528 0.9172 0.065 Uiso 1 1 calc R
C00W C 0.8463(5) 0.6232(4) 0.9852(3) 0.0619(12) Uani 1 1 d .
H00W H 0.8504 0.7033 1.0348 0.074 Uiso 1 1 calc R
C00X C -0.5122(4) 0.2600(3) 0.0912(3) 0.0476(9) Uani 1 1 d .
H00X H -0.5870 0.3120 0.1193 0.057 Uiso 1 1 calc R
C00Y C -0.2895(4) 0.1057(3) 0.0050(3) 0.0508(9) Uani 1 1 d .
H00Y H -0.2138 0.0548 -0.0236 0.061 Uiso 1 1 calc R
C00Z C 0.7312(5) 0.5386(4) 0.9847(3) 0.0628(12) Uani 1 1 d .
H00Z H 0.6567 0.5598 1.0345 0.075 Uiso 1 1 calc R
C010 C -0.4144(5) 0.1079(4) -0.0542(3) 0.0582(11) Uani 1 1 d .
H010 H -0.4257 0.0565 -0.1253 0.070 Uiso 1 1 calc R
C011 C 0.9623(5) 0.1066(3) 0.7645(3) 0.0648(12) Uani 1 1 d .
H011 H 0.8720 0.0623 0.7726 0.078 Uiso 1 1 calc R
C012 C 1.2283(5) 0.2374(6) 0.7469(3) 0.0807(17) Uani 1 1 d .
H012 H 1.3196 0.2825 0.7418 0.097 Uiso 1 1 calc R
C013 C -0.5229(4) 0.1837(4) -0.0113(3) 0.0582(11) Uani 1 1 d .
H013 H -0.6070 0.1830 -0.0539 0.070 Uiso 1 1 calc R
C014 C 1.2293(7) 0.1238(7) 0.7503(3) 0.111(3) Uani 1 1 d .
H014 H 1.3213 0.0899 0.7465 0.134 Uiso 1 1 calc R
C015 C 1.0981(8) 0.0592(5) 0.7593(4) 0.103(2) Uani 1 1 d .
H015 H 1.1002 -0.0193 0.7621 0.124 Uiso 1 1 calc R

loop_
_atom_site_aniso_label
_atom_site_aniso_U_11
_atom_site_aniso_U_22
_atom_site_aniso_U_33
_atom_site_aniso_U_23
_atom_site_aniso_U_13
_atom_site_aniso_U_12
S001 0.0707(7) 0.0716(7) 0.0449(5) 0.0213(5) 0.0131(5) -0.0148(6)
O002 0.0348(12) 0.0427(13) 0.0352(12) 0.0103(10) -0.0044(9) 0.0101(10)
N003 0.0348(14) 0.0303(14) 0.0339(14) 0.0034(11) -0.0101(11) 0.0061(11)
O004 0.0657(17) 0.0724(18) 0.0312(13) -0.0001(12) -0.0067(12) 0.0361(15)
C005 0.0352(16) 0.0341(17) 0.0303(15) 0.0058(13) -0.0099(12) 0.0081(13)
C006 0.0278(15) 0.0352(17) 0.0408(17) 0.0181(14) -0.0028(12) 0.0010(12)
C007 0.054(2) 0.0364(18) 0.0298(16) 0.0129(14) -0.0074(14) 0.0050(15)
C008 0.0304(15) 0.0355(17) 0.0285(15) 0.0070(13) -0.0062(12) 0.0018(13)
C009 0.0280(15) 0.0420(18) 0.0328(16) 0.0129(14) -0.0040(12) 0.0010(13)
C00A 0.0399(18) 0.0453(19) 0.0272(15) 0.0136(14) -0.0056(13) 0.0039(14)
C00B 0.0296(15) 0.0340(16) 0.0341(16) 0.0125(13) 0.0014(12) 0.0018(12)
C00C 0.0292(15) 0.0281(15) 0.0311(15) 0.0090(12) -0.0031(12) 0.0000(12)
C00D 0.0317(16) 0.052(2) 0.0276(15) 0.0130(14) 0.0001(12) 0.0023(14)
C00E 0.0319(16) 0.0438(19) 0.049(2) 0.0177(16) 0.0038(14) 0.0088(14)
C00F 0.0309(15) 0.0331(16) 0.0295(15) 0.0085(13) -0.0031(12) 0.0036(12)
C00G 0.0276(15) 0.0396(18) 0.0348(16) 0.0143(14) -0.0024(12) -0.0003(13)
C00H 0.0438(18) 0.0374(18) 0.0279(15) 0.0050(13) -0.0100(13) 0.0144(14)
C00I 0.0330(17) 0.062(2) 0.0345(17) 0.0260(16) -0.0031(13) 0.0045(15)
C00J 0.0297(16) 0.059(2) 0.0314(16) 0.0192(15) 0.0016(13) 0.0049(15)
C00K 0.0396(17) 0.0333(17) 0.0311(16) 0.0023(13) -0.0028(13) 0.0085(13)
C00L 0.0325(16) 0.0333(17) 0.0380(17) 0.0094(14) -0.0055(13) 0.0100(13)
C00M 0.0304(16) 0.0365(17) 0.0385(17) 0.0090(14) -0.0051(13) 0.0109(13)
C00N 0.0356(17) 0.049(2) 0.0336(17) 0.0106(15) -0.0016(13) -0.0012(15)
C00O 0.0334(16) 0.0404(18) 0.0384(17) 0.0189(14) -0.0031(13) 0.0020(14)
C00P 0.0363(17) 0.0399(18) 0.0325(16) 0.0088(14) -0.0039(13) 0.0074(14)
C00Q 0.0419(19) 0.044(2) 0.0413(19) 0.0075(16) 0.0068(15) 0.0065(15)
C00R 0.0352(16) 0.0312(16) 0.0340(16) 0.0006(13) -0.0058(13) 0.0082(13)
C00S 0.0362(17) 0.0414(18) 0.0360(17) 0.0168(14) -0.0070(13) -0.0016(14)
C00T 0.0390(18) 0.068(2) 0.0228(15) 0.0035(15) 0.0008(13) 0.0141(17)
C00U 0.0384(19) 0.061(2) 0.045(2) 0.0051(18) -0.0037(15) 0.0097(17)
C00V 0.082(3) 0.0352(19) 0.044(2) 0.0147(16) -0.020(2) -0.0024(19)
C00W 0.092(3) 0.044(2) 0.040(2) -0.0023(17) -0.022(2) 0.028(2)
C00X 0.0383(18) 0.062(2) 0.050(2) 0.0283(18) -0.0063(15) 0.0054(17)
C00Y 0.055(2) 0.053(2) 0.0397(19) 0.0102(17) -0.0039(16) 0.0081(18)
C00Z 0.058(2) 0.076(3) 0.039(2) -0.004(2) -0.0068(18) 0.032(2)
C010 0.067(3) 0.064(3) 0.0372(19) 0.0148(18) -0.0141(18) -0.005(2)
C011 0.098(3) 0.039(2) 0.050(2) 0.0049(18) -0.028(2) 0.019(2)
C012 0.046(2) 0.137(5) 0.031(2) -0.011(2) -0.0017(16) 0.039(3)
C013 0.049(2) 0.078(3) 0.050(2) 0.030(2) -0.0171(18) 0.000(2)
C014 0.105(4) 0.149(6) 0.043(2) -0.033(3) -0.034(3) 0.102(5)
C015 0.161(6) 0.069(3) 0.060(3) -0.016(2) -0.055(4) 0.077(4)

loop_
_atom_type_symbol
_atom_type_description
_atom_type_scat_dispersion_real
_atom_type_scat_dispersion_imag
_atom_type_scat_source
C C 0.0033 0.0016 'International Tables Vol C Tables 4.2.6.8 and 6.1.1.4'
H H 0.0000 0.0000 'International Tables Vol C Tables 4.2.6.8 and 6.1.1.4'
N N 0.0061 0.0033 'International Tables Vol C Tables 4.2.6.8 and 6.1.1.4'
O O 0.0106 0.0060 'International Tables Vol C Tables 4.2.6.8 and 6.1.1.4'
S S 0.1246 0.1234 'International Tables Vol C Tables 4.2.6.8 and 6.1.1.4'

loop_
_geom_angle_atom_site_label_1
_geom_angle_atom_site_label_2
_geom_angle_atom_site_label_3
_geom_angle
C007 S001 C00T 97.34(16)
C00B O002 C00S 105.3(2)
C00C N003 C005 119.8(2)
C00C N003 C00H 119.6(2)
C00H N003 C005 113.5(2)
C007 C005 N003 118.7(3)
C007 C005 C00U 119.8(3)
C00U C005 N003 121.4(3)
C00B C006 C00O 105.6(3)
C00E C006 C00B 119.2(3)
C00E C006 C00O 135.2(3)
C005 C007 S001 119.3(2)
C005 C007 C00V 119.8(3)
C00V C007 S001 120.9(3)
C00A C008 C00J 118.6(3)
C00A C008 C00P 123.3(3)
C00J C008 C00P 118.0(3)
C00D C009 C00G 120.6(3)
C00D C009 C00I 118.2(3)
C00I C009 C00G 121.2(3)
C008 C00A H00A 119.7
C00D C00A C008 120.7(3)
C00D C00A H00A 119.7
O002 C00B C006 111.6(3)
O002 C00B C00G 124.2(3)
C00G C00B C006 124.2(3)
C00L C00C N003 120.8(3)
C00R C00C N003 121.2(3)
C00R C00C C00L 118.0(3)
C009 C00D H00D 119.6
C00A C00D C009 120.9(3)
C00A C00D H00D 119.6
C006 C00E H00E 120.8
C00Q C00E C006 118.4(3)
C00Q C00E H00E 120.8
C00K C00F C00P 119.0(3)
C00M C00F C00K 117.5(3)
C00M C00F C00P 123.4(3)
C00B C00G C009 122.9(3)
C00B C00G C00N 114.8(3)
C00N C00G C009 122.2(3)
C00T C00H N003 118.3(3)
C00T C00H C011 120.6(3)
C011 C00H N003 121.0(3)
C009 C00I H00I 119.5
C00J C00I C009 121.0(3)
C00J C00I H00I 119.5
C008 C00J H00J 119.7
C00I C00J C008 120.6(3)
C00I C00J H00J 119.7
C00F C00K H00K 119.2
C00L C00K C00F 121.7(3)
C00L C00K H00K 119.2
C00C C00L H00L 119.7
C00K C00L C00C 120.7(3)
C00K C00L H00L 119.7
C00F C00M H00M 119.2
C00R C00M C00F 121.7(3)
C00R C00M H00M 119.2
C00G C00N H00N 118.9
C00Q C00N C00G 122.2(3)
C00Q C00N H00N 118.9
C00S C00O C006 106.1(3)
C00S C00O C00X 118.5(3)
C00X C00O C006 135.4(3)
O004 C00P C008 118.9(3)
O004 C00P C00F 120.9(3)
C00F C00P C008 120.2(3)
C00E C00Q C00N 121.2(3)
C00E C00Q H00Q 119.4
C00N C00Q H00Q 119.4
C00C C00R H00R 119.8
C00M C00R C00C 120.4(3)
C00M C00R H00R 119.8
C00O C00S O002 111.4(3)
C00Y C00S O002 124.2(3)
C00Y C00S C00O 124.4(3)
C00H C00T S001 119.3(3)
C00H C00T C012 119.5(4)
C012 C00T S001 121.1(4)
C005 C00U H00U 120.2
C005 C00U C00Z 119.7(4)
C00Z C00U H00U 120.2
C007 C00V H00V 120.2
C00W C00V C007 119.5(4)
C00W C00V H00V 120.2
C00V C00W H00W 119.6
C00Z C00W C00V 120.7(4)
C00Z C00W H00W 119.6
C00O C00X H00X 120.9
C013 C00X C00O 118.2(3)
C013 C00X H00X 120.9
C00S C00Y H00Y 122.0
C00S C00Y C010 115.9(4)
C010 C00Y H00Y 122.0
C00U C00Z H00Z 119.8
C00W C00Z C00U 120.4(4)
C00W C00Z H00Z 119.8
C00Y C010 H010 119.4
C013 C010 C00Y 121.2(4)
C013 C010 H010 119.4
C00H C011 H011 120.7
C00H C011 C015 118.7(5)
C015 C011 H011 120.7
C00T C012 H012 120.0
C014 C012 C00T 119.9(5)
C014 C012 H012 120.0
C00X C013 C010 121.8(3)
C00X C013 H013 119.1
C010 C013 H013 119.1
C012 C014 H014 119.9
C012 C014 C015 120.2(4)
C015 C014 H014 119.9
C011 C015 H015 119.5
C014 C015 C011 120.9(5)
C014 C015 H015 119.5

loop_
_geom_bond_atom_site_label_1
_geom_bond_atom_site_label_2
_geom_bond_distance
S001 C007 1.759(4)
S001 C00T 1.764(4)
O002 C00B 1.384(4)
O002 C00S 1.393(3)
N003 C005 1.434(4)
N003 C00C 1.404(4)
N003 C00H 1.430(4)
O004 C00P 1.219(4)
C005 C007 1.378(5)
C005 C00U 1.383(5)
C006 C00B 1.394(4)
C006 C00E 1.386(4)
C006 C00O 1.449(4)
C007 C00V 1.401(5)
C008 C00A 1.388(4)
C008 C00J 1.390(4)
C008 C00P 1.501(4)
C009 C00D 1.390(4)
C009 C00G 1.485(4)
C009 C00I 1.394(4)
C00A H00A 0.9500
C00A C00D 1.385(4)
C00B C00G 1.391(4)
C00C C00L 1.399(4)
C00C C00R 1.396(4)
C00D H00D 0.9500
C00E H00E 0.9500
C00E C00Q 1.384(5)
C00F C00K 1.394(4)
C00F C00M 1.386(4)
C00F C00P 1.484(4)
C00G C00N 1.396(4)
C00H C00T 1.383(5)
C00H C011 1.383(5)
C00I H00I 0.9500
C00I C00J 1.380(4)
C00J H00J 0.9500
C00K H00K 0.9500
C00K C00L 1.372(4)
C00L H00L 0.9500
C00M H00M 0.9500
C00M C00R 1.383(4)
C00N H00N 0.9500
C00N C00Q 1.392(5)
C00O C00S 1.386(5)
C00O C00X 1.398(4)
C00Q H00Q 0.9500
C00R H00R 0.9500
C00S C00Y 1.377(5)
C00T C012 1.392(5)
C00U H00U 0.9500
C00U C00Z 1.383(5)
C00V H00V 0.9500
C00V C00W 1.366(6)
C00W H00W 0.9500
C00W C00Z 1.364(6)
C00X H00X 0.9500
C00X C013 1.376(5)
C00Y H00Y 0.9500
C00Y C010 1.389(5)
C00Z H00Z 0.9500
C010 H010 0.9500
C010 C013 1.387(6)
C011 H011 0.9500
C011 C015 1.387(7)
C012 H012 0.9500
C012 C014 1.371(9)
C013 H013 0.9500
C014 H014 0.9500
C014 C015 1.371(9)
C015 H015 0.9500
